data_7056470
loop_
_publ_author_name
'Kumar, Ramasamy Raj'
'Ramesh, Rengan'
'Ma\/lecki, Jan Grzegorz'

_publ_section_title
;
 Versatile coordination ability of thioamide ligand in Ru(ii) complexes:
 synthesis, computational studies, in vitro anticancer activity and
 apoptosis induction
;
_journal_name_full 'New J. Chem.'
_journal_paper_doi 10.1039/C7NJ01828B
_journal_year 2017
_chemical_formula_moiety 'C11 H12 N2 O3 S'
_chemical_formula_sum 'C11 H12 N2 O3 S'
_chemical_formula_weight 252.29
_chemical_name_systematic
;
 ?
;
_space_group_crystal_system monoclinic
_space_group_IT_number 14
_space_group_name_Hall '-P 2ybc'
_space_group_name_H-M_alt 'P 1 21/c 1'
_symmetry_space_group_name_Hall '-P 2ybc'
_symmetry_space_group_name_H-M 'P 1 21/c 1'
_atom_sites_solution_hydrogens geom
_audit_creation_date 2016-04-02
_audit_creation_method
;
Olex2 1.2
(compiled 2016.02.19 svn.r3266 for OlexSys, GUI svn.r5155)
;
_audit_update_record
;
2016-04-05 deposited with the CCDC.
2017-07-20 downloaded from the CCDC.
;
_cell_angle_alpha 90
_cell_angle_beta 101.913(6)
_cell_angle_gamma 90
_cell_formula_units_Z 4
_cell_length_a 10.8253(6)
_cell_length_b 10.6426(6)
_cell_length_c 10.4358(6)
_cell_measurement_reflns_used 1788
_cell_measurement_temperature 295(2)
_cell_measurement_theta_max 26.7200
_cell_measurement_theta_min 4.2860
_cell_volume 1176.41(12)
_computing_cell_refinement 'CrysAlisPro 1.171.38.41 (Rigaku OD, 2015)'
_computing_data_collection 'CrysAlisPro 1.171.38.41 (Rigaku OD, 2015)'
_computing_data_reduction 'CrysAlisPro 1.171.38.41 (Rigaku OD, 2015)'
_computing_molecular_graphics 'Olex2 (Dolomanov et al., 2009)'
_computing_publication_material 'Olex2 (Dolomanov et al., 2009)'
_computing_structure_refinement 'ShelXL (Sheldrick, 2015)'
_diffrn_ambient_temperature 295(2)
_diffrn_detector 'CCD plate'
_diffrn_detector_area_resol_mean 10.4015
_diffrn_detector_type Atlas
_diffrn_measured_fraction_theta_full 0.998
_diffrn_measured_fraction_theta_max 0.874
_diffrn_measurement_details
;
List of Runs (angles in degrees, time in seconds):

  # Type    Start    End  Width  t~exp~   \w     \q     \k     \f   Frames
#--------------------------------------------------------------------------
  1  \w    -15.00  77.00   1.00   47.02    --    9.75  57.00-150.00   92
  2  \w    -40.00  62.00   1.00   47.02    --  -11.62  57.00 -60.00  102
;
_diffrn_measurement_device 'four-circle diffractometer'
_diffrn_measurement_device_type 'Xcalibur, Atlas, Gemini ultra'
_diffrn_measurement_method '\w scans'
_diffrn_orient_matrix_type 'CrysAlisPro convention (1999,Acta A55,543-557)'
_diffrn_orient_matrix_UB_11 -0.0097981000
_diffrn_orient_matrix_UB_12 0.0079740000
_diffrn_orient_matrix_UB_13 -0.0688305000
_diffrn_orient_matrix_UB_21 0.0248308000
_diffrn_orient_matrix_UB_22 -0.0609050000
_diffrn_orient_matrix_UB_23 -0.0059842000
_diffrn_orient_matrix_UB_31 -0.0614109000
_diffrn_orient_matrix_UB_32 -0.0259048000
_diffrn_orient_matrix_UB_33 -0.0070784000
_diffrn_radiation_monochromator graphite
_diffrn_radiation_probe x-ray
_diffrn_radiation_type MoK\a
_diffrn_radiation_wavelength 0.71073
_diffrn_reflns_av_R_equivalents 0.0308
_diffrn_reflns_av_unetI/netI 0.0503
_diffrn_reflns_Laue_measured_fraction_full 0.998
_diffrn_reflns_Laue_measured_fraction_max 0.874
_diffrn_reflns_limit_h_max 13
_diffrn_reflns_limit_h_min -14
_diffrn_reflns_limit_k_max 14
_diffrn_reflns_limit_k_min -10
_diffrn_reflns_limit_l_max 9
_diffrn_reflns_limit_l_min -14
_diffrn_reflns_number 6201
_diffrn_reflns_point_group_measured_fraction_full 0.998
_diffrn_reflns_point_group_measured_fraction_max 0.874
_diffrn_reflns_theta_full 25.242
_diffrn_reflns_theta_max 29.339
_diffrn_reflns_theta_min 3.596
_diffrn_source 'fine-focus sealed X-ray tube'
_diffrn_source_type 'Enhance (Mo) X-ray Source'
_exptl_absorpt_coefficient_mu 0.273
_exptl_absorpt_correction_T_max 1.00000
_exptl_absorpt_correction_T_min 0.93623
_exptl_absorpt_correction_type multi-scan
_exptl_absorpt_process_details
;
CrysAlisPro 1.171.38.41 (Rigaku Oxford Diffraction, 2015)
Empirical absorption correction using spherical harmonics,
 implemented in SCALE3 ABSPACK scaling algorithm.
;
_exptl_crystal_colour 'pale yellow'
_exptl_crystal_density_diffrn 1.424
_exptl_crystal_description plate
_exptl_crystal_F_000 528
_exptl_crystal_size_max 0.12
_exptl_crystal_size_mid 0.07
_exptl_crystal_size_min 0.03
_refine_diff_density_max 0.309
_refine_diff_density_min -0.361
_refine_diff_density_rms 0.051
_refine_ls_extinction_method none
_refine_ls_goodness_of_fit_ref 1.015
_refine_ls_hydrogen_treatment constr
_refine_ls_matrix_type full
_refine_ls_number_parameters 155
_refine_ls_number_reflns 2826
_refine_ls_number_restraints 0
_refine_ls_restrained_S_all 1.015
_refine_ls_R_factor_all 0.0951
_refine_ls_R_factor_gt 0.0577
_refine_ls_shift/su_max 0.000
_refine_ls_shift/su_mean 0.000
_refine_ls_structure_factor_coef Fsqd
_refine_ls_weighting_details 'w=1/[\s^2^(Fo^2^)+(0.0547P)^2^+0.6492P] where P=(Fo^2^+2Fc^2^)/3'
_refine_ls_weighting_scheme calc
_refine_ls_wR_factor_gt 0.1229
_refine_ls_wR_factor_ref 0.1419
_reflns_Friedel_coverage 0.000
_reflns_number_gt 1873
_reflns_number_total 2826
_reflns_threshold_expression 'I > 2\s(I)'
_cod_data_source_file c7nj01828b2.cif
_cod_data_source_block rrk5l4
_cod_original_cell_volume 1176.40(12)
_cod_database_code 7056470
_shelxl_version_number 2014-3
_chemical_oxdiff_formula 'S1 O3 N2 C11 H12'
_shelx_space_group_comment
;
The symmetry employed for this shelxl refinement is uniquely defined
by the following loop, which should always be used as a source of
symmetry information in preference to the above space-group names.
They are only intended as comments.
;
_reflns_odcompleteness_completeness 99.69
_reflns_odcompleteness_iscentric 1
_reflns_odcompleteness_theta 26.32
_olex2_refinement_description
;
1. Fixed Uiso
 At 1.2 times of:
  All C(H) groups, All C(H,H) groups
 At 1.5 times of:
  All O(H) groups
2.a Secondary CH2 refined with riding coordinates:
 C2(H2A,H2B), C3(H3A,H3B), C4(H4A,H4B), C5(H5A,H5B)
2.b Aromatic/amide H refined with riding coordinates:
 C8(H8), C9(H9), C11(H11)
2.c Idealised tetrahedral OH refined as rotating group:
 O1(H1)
;
_olex2_submission_special_instructions 'No special instructions were received'
_oxdiff_exptl_absorpt_empirical_details
;
Empirical correction (ABSPACK) includes:
- Absorption correction using spherical harmonics
- Frame scaling
;
_oxdiff_exptl_absorpt_empirical_full_max 1.126
_oxdiff_exptl_absorpt_empirical_full_min 0.914

loop_
_space_group_symop_operation_xyz
'x, y, z'
'-x, y+1/2, -z+1/2'
'-x, -y, -z'
'x, -y-1/2, z-1/2'

loop_
_atom_site_label
_atom_site_type_symbol
_atom_site_fract_x
_atom_site_fract_y
_atom_site_fract_z
_atom_site_U_iso_or_equiv
_atom_site_adp_type
_atom_site_occupancy
_atom_site_site_symmetry_order
_atom_site_calc_flag
_atom_site_refinement_flags_posn
S1 S 0.06053(7) 0.96033(7) 0.16194(6) 0.0469(2) Uani 1 1 d .
O1 O 0.11150(18) 0.74872(18) 0.4681(2) 0.0496(5) Uani 1 1 d .
H1 H 0.1054 0.6916 0.5192 0.074 Uiso 1 1 calc GR
O2 O 0.5293(2) 0.7527(3) 0.1408(3) 0.0778(8) Uani 1 1 d .
O3 O 0.5760(3) 0.5808(3) 0.2441(4) 0.1064(11) Uani 1 1 d .
N1 N 0.18216(19) 1.02275(19) 0.39767(19) 0.0367(5) Uani 1 1 d .
N2 N 0.5104(2) 0.6728(3) 0.2187(3) 0.0547(7) Uani 1 1 d .
C1 C 0.1635(2) 0.9387(2) 0.3040(2) 0.0305(5) Uani 1 1 d .
C2 C 0.1204(3) 1.1469(3) 0.3860(3) 0.0496(7) Uani 1 1 d .
H2A H 0.0314 1.1392 0.3876 0.060 Uiso 1 1 calc R
H2B H 0.1289 1.1885 0.3056 0.060 Uiso 1 1 calc R
C3 C 0.1896(3) 1.2178(3) 0.5038(4) 0.0718(10) Uani 1 1 d .
H3A H 0.2577 1.2671 0.4819 0.086 Uiso 1 1 calc R
H3B H 0.1327 1.2736 0.5370 0.086 Uiso 1 1 calc R
C4 C 0.2390(5) 1.1217(4) 0.6000(4) 0.1015(16) Uani 1 1 d .
H4A H 0.1765 1.0998 0.6508 0.122 Uiso 1 1 calc R
H4B H 0.3141 1.1519 0.6593 0.122 Uiso 1 1 calc R
C5 C 0.2700(3) 1.0091(3) 0.5252(3) 0.0552(8) Uani 1 1 d .
H5A H 0.3572 1.0112 0.5153 0.066 Uiso 1 1 calc R
H5B H 0.2550 0.9314 0.5681 0.066 Uiso 1 1 calc R
C6 C 0.2381(2) 0.8192(2) 0.3268(2) 0.0301(5) Uani 1 1 d .
C7 C 0.2069(2) 0.7240(2) 0.4075(2) 0.0363(6) Uani 1 1 d .
C8 C 0.2738(3) 0.6111(2) 0.4220(3) 0.0426(6) Uani 1 1 d .
H8 H 0.2502 0.5470 0.4725 0.051 Uiso 1 1 calc R
C9 C 0.3740(2) 0.5940(2) 0.3626(3) 0.0427(6) Uani 1 1 d .
H9 H 0.4205 0.5199 0.3744 0.051 Uiso 1 1 calc R
C10 C 0.4050(2) 0.6894(2) 0.2842(3) 0.0387(6) Uani 1 1 d .
C11 C 0.3375(2) 0.8005(2) 0.2646(2) 0.0351(5) Uani 1 1 d .
H11 H 0.3589 0.8622 0.2100 0.042 Uiso 1 1 calc R

loop_
_atom_site_aniso_label
_atom_site_aniso_U_11
_atom_site_aniso_U_22
_atom_site_aniso_U_33
_atom_site_aniso_U_23
_atom_site_aniso_U_13
_atom_site_aniso_U_12
S1 0.0610(4) 0.0423(4) 0.0336(4) -0.0036(3) 0.0012(3) 0.0169(3)
O1 0.0625(12) 0.0387(10) 0.0572(13) 0.0109(9) 0.0344(10) 0.0052(9)
O2 0.0655(15) 0.093(2) 0.0864(18) 0.0113(15) 0.0427(13) 0.0165(14)
O3 0.0862(17) 0.0693(17) 0.182(3) 0.0164(19) 0.071(2) 0.0410(16)
N1 0.0468(11) 0.0308(11) 0.0323(11) -0.0008(9) 0.0075(9) 0.0068(9)
N2 0.0430(13) 0.0494(15) 0.0737(18) -0.0113(14) 0.0168(12) 0.0063(12)
C1 0.0363(12) 0.0278(12) 0.0306(12) 0.0019(10) 0.0141(9) 0.0009(10)
C2 0.0655(17) 0.0360(14) 0.0479(16) -0.0060(13) 0.0130(14) 0.0154(13)
C3 0.074(2) 0.054(2) 0.083(2) -0.0264(19) 0.0049(18) 0.0089(18)
C4 0.169(4) 0.058(2) 0.057(2) -0.0206(19) -0.023(2) 0.012(3)
C5 0.073(2) 0.0461(16) 0.0386(15) -0.0043(13) -0.0060(13) 0.0072(15)
C6 0.0352(12) 0.0262(11) 0.0291(12) -0.0008(9) 0.0071(9) 0.0021(10)
C7 0.0435(13) 0.0313(13) 0.0353(13) -0.0001(10) 0.0108(11) 0.0008(11)
C8 0.0572(16) 0.0283(13) 0.0421(15) 0.0053(11) 0.0098(12) 0.0023(12)
C9 0.0488(14) 0.0291(13) 0.0474(15) -0.0040(12) 0.0032(12) 0.0090(12)
C10 0.0353(12) 0.0380(14) 0.0424(14) -0.0092(12) 0.0072(11) 0.0039(11)
C11 0.0410(13) 0.0294(12) 0.0360(13) -0.0015(10) 0.0106(10) -0.0013(11)

loop_
_atom_type_symbol
_atom_type_description
_atom_type_scat_dispersion_real
_atom_type_scat_dispersion_imag
_atom_type_scat_source
C C 0.0033 0.0016 'International Tables Vol C Tables 4.2.6.8 and 6.1.1.4'
H H 0.0000 0.0000 'International Tables Vol C Tables 4.2.6.8 and 6.1.1.4'
N N 0.0061 0.0033 'International Tables Vol C Tables 4.2.6.8 and 6.1.1.4'
O O 0.0106 0.0060 'International Tables Vol C Tables 4.2.6.8 and 6.1.1.4'
S S 0.1246 0.1234 'International Tables Vol C Tables 4.2.6.8 and 6.1.1.4'

loop_
_geom_angle_atom_site_label_1
_geom_angle_atom_site_label_2
_geom_angle_atom_site_label_3
_geom_angle
C7 O1 H1 109.5
C1 N1 C2 123.6(2)
C1 N1 C5 125.3(2)
C5 N1 C2 111.1(2)
O2 N2 C10 118.8(2)
O3 N2 O2 122.7(3)
O3 N2 C10 118.5(3)
N1 C1 S1 122.56(18)
N1 C1 C6 117.8(2)
C6 C1 S1 119.67(17)
N1 C2 H2A 111.0
N1 C2 H2B 111.0
N1 C2 C3 104.0(2)
H2A C2 H2B 109.0
C3 C2 H2A 111.0
C3 C2 H2B 111.0
C2 C3 H3A 110.7
C2 C3 H3B 110.7
H3A C3 H3B 108.8
C4 C3 C2 105.2(3)
C4 C3 H3A 110.7
C4 C3 H3B 110.7
C3 C4 H4A 110.3
C3 C4 H4B 110.3
C3 C4 C5 106.9(3)
H4A C4 H4B 108.6
C5 C4 H4A 110.3
C5 C4 H4B 110.3
N1 C5 C4 102.6(2)
N1 C5 H5A 111.2
N1 C5 H5B 111.2
C4 C5 H5A 111.2
C4 C5 H5B 111.2
H5A C5 H5B 109.2
C7 C6 C1 121.3(2)
C11 C6 C1 119.6(2)
C11 C6 C7 119.0(2)
O1 C7 C6 116.4(2)
O1 C7 C8 123.4(2)
C8 C7 C6 120.2(2)
C7 C8 H8 119.7
C9 C8 C7 120.5(2)
C9 C8 H8 119.7
C8 C9 H9 120.6
C8 C9 C10 118.7(2)
C10 C9 H9 120.6
C9 C10 N2 119.7(2)
C11 C10 N2 118.4(2)
C11 C10 C9 121.9(2)
C6 C11 C10 119.5(2)
C6 C11 H11 120.2
C10 C11 H11 120.2

loop_
_geom_bond_atom_site_label_1
_geom_bond_atom_site_label_2
_geom_bond_distance
S1 C1 1.676(2)
O1 H1 0.8200
O1 C7 1.343(3)
O2 N2 1.221(3)
O3 N2 1.206(3)
N1 C1 1.310(3)
N1 C2 1.474(3)
N1 C5 1.474(3)
N2 C10 1.458(4)
C1 C6 1.499(3)
C2 H2A 0.9700
C2 H2B 0.9700
C2 C3 1.504(4)
C3 H3A 0.9700
C3 H3B 0.9700
C3 C4 1.455(5)
C4 H4A 0.9700
C4 H4B 0.9700
C4 C5 1.506(5)
C5 H5A 0.9700
C5 H5B 0.9700
C6 C7 1.403(3)
C6 C11 1.380(3)
C7 C8 1.395(3)
C8 H8 0.9300
C8 C9 1.368(4)
C9 H9 0.9300
C9 C10 1.387(4)
C10 C11 1.383(3)
C11 H11 0.9300

loop_
_geom_hbond_atom_site_label_D
_geom_hbond_atom_site_label_H
_geom_hbond_atom_site_label_A
_geom_hbond_distance_DH
_geom_hbond_distance_HA
_geom_hbond_distance_DA
_geom_hbond_angle_DHA
_geom_hbond_site_symmetry_A
C5 H5B O1 0.97 2.57 3.249(4) 127.0 .
C11 H11 O3 0.93 2.45 3.134(4) 130.5 2_655
